data_4115372
loop_
_publ_author_name
'Kamaluddin Abdur-Rashid'
'Sean E. Clapham'
'Alen Hadzovic'
'Jeremy N. Harvey'
'Alan J. Lough'
'Robert H. Morris'

_publ_section_title
;
 Mechanism of the Hydrogenation of Ketones Catalyzed by
 trans-Dihydrido(diamine)ruthenium(II) Complexes
;
_journal_name_full 'Journal of the American Chemical Society'
_journal_page_first 15104
_journal_page_last 15118
_journal_paper_doi 10.1021/ja016817p
_journal_volume 124
_journal_year 2002
_chemical_formula_sum 'C42 H47 Cl N2 P2 Ru'
_chemical_formula_weight 778.28
_chemical_name_systematic
; 
 ? 
;
_space_group_IT_number 14
_symmetry_cell_setting monoclinic
_symmetry_space_group_name_Hall '-P 2ybc'
_symmetry_space_group_name_H-M 'P 1 21/c 1'
_atom_sites_solution_hydrogens geom
_atom_sites_solution_primary direct
_atom_sites_solution_secondary difmap
_audit_creation_method SHELXL-97
_cell_angle_alpha 90.00
_cell_angle_beta 115.9940(10)
_cell_angle_gamma 90.00
_cell_formula_units_Z 4
_cell_length_a 18.3194(3)
_cell_length_b 11.6991(2)
_cell_length_c 19.5426(4)
_cell_measurement_reflns_used 7539
_cell_measurement_temperature 150(1)
_cell_measurement_theta_max 27.48
_cell_measurement_theta_min 2.55
_cell_volume 3764.68(12)
_computing_cell_refinement 'Denzo-SMN (Otwinowski & Minor, 1997)'
_computing_data_collection 'Collect (Nonius BV, 1997-2001)'
_computing_data_reduction 'Denzo-SMN (Otwinowski & Minor, 1997)'
_computing_molecular_graphics 'SHELXTL V5.1 (Sheldrick, 1999)'
_computing_publication_material 'SHELXTL V5.1 (Sheldrick, 1999)'
_computing_structure_refinement 'SHELXTL V5.1 (Sheldrick, 1999)'
_computing_structure_solution 'SHELXTL V5.1 (Sheldrick, 1999)'
_diffrn_ambient_temperature 150(1)
_diffrn_detector_area_resol_mean 9
_diffrn_measured_fraction_theta_full 0.990
_diffrn_measured_fraction_theta_max 0.990
_diffrn_measurement_device_type 'Nonius KappaCCD'
_diffrn_measurement_method '\f scans and \w scans with \k offsets'
_diffrn_radiation_monochromator graphite
_diffrn_radiation_source 'fine-focus sealed tube'
_diffrn_radiation_type MoK\a
_diffrn_radiation_wavelength 0.71073
_diffrn_reflns_av_R_equivalents 0.050
_diffrn_reflns_av_sigmaI/netI 0.077
_diffrn_reflns_limit_h_max 23
_diffrn_reflns_limit_h_min -23
_diffrn_reflns_limit_k_max 14
_diffrn_reflns_limit_k_min -14
_diffrn_reflns_limit_l_max 25
_diffrn_reflns_limit_l_min -25
_diffrn_reflns_number 21855
_diffrn_reflns_theta_full 27.49
_diffrn_reflns_theta_max 27.49
_diffrn_reflns_theta_min 2.68
_diffrn_standards_decay_% 0
_diffrn_standards_number 0
_exptl_absorpt_coefficient_mu 0.605
_exptl_absorpt_correction_T_max 0.8685
_exptl_absorpt_correction_T_min 0.8490
_exptl_absorpt_correction_type multi-scan
_exptl_absorpt_process_details 'Denzo-SMN (Otwinowski & Minor, 1997)'
_exptl_crystal_density_diffrn 1.373
_exptl_crystal_description block
_exptl_crystal_F_000 1616
_exptl_crystal_size_max 0.28
_exptl_crystal_size_mid 0.26
_exptl_crystal_size_min 0.24
_refine_diff_density_max 0.743
_refine_diff_density_min -0.533
_refine_diff_density_rms 0.071
_refine_ls_extinction_coef 0.0008(2)
_refine_ls_extinction_expression Fc^*^=kFc[1+0.001xFc^2^\l^3^/sin(2\q)]^-1/4^
_refine_ls_extinction_method SHELXL
_refine_ls_goodness_of_fit_ref 0.995
_refine_ls_hydrogen_treatment mixed
_refine_ls_matrix_type full
_refine_ls_number_parameters 463
_refine_ls_number_reflns 8568
_refine_ls_number_restraints 35
_refine_ls_restrained_S_all 0.993
_refine_ls_R_factor_all 0.0737
_refine_ls_R_factor_gt 0.0390
_refine_ls_shift/su_max 0.001
_refine_ls_shift/su_mean 0.000
_refine_ls_structure_factor_coef Fsqd
_refine_ls_weighting_details 'calc w=1/[\s^2^(Fo^2^)+(0.0330P)^2^] where P=(Fo^2^+2Fc^2^)/3'
_refine_ls_weighting_scheme calc
_refine_ls_wR_factor_gt 0.0813
_refine_ls_wR_factor_ref 0.0935
_reflns_number_gt 5893
_reflns_number_total 8568
_reflns_threshold_expression >2sigma(I)
_cod_data_source_file ja016817p-4_s2_1.cif
_cod_data_source_block compound(2)
_cod_original_formula_sum 'C42 H H46 Cl N2 P2 Ru'
_cod_database_code 4115372

loop_
_symmetry_equiv_pos_as_xyz
'x, y, z'
'-x, y+1/2, -z+1/2'
'-x, -y, -z'
'x, -y-1/2, z-1/2'

loop_
_atom_site_label
_atom_site_type_symbol
_atom_site_fract_x
_atom_site_fract_y
_atom_site_fract_z
_atom_site_U_iso_or_equiv
_atom_site_adp_type
_atom_site_occupancy
_atom_site_symmetry_multiplicity
_atom_site_calc_flag
_atom_site_refinement_flags
_atom_site_disorder_assembly
_atom_site_disorder_group
Ru1 Ru 0.207380(12) 0.615955(19) 0.471892(12) 0.02868(8) Uani 1 1 d . . .
H1RU H 0.1744(13) 0.519(2) 0.5070(14) 0.032(7) Uiso 1 1 d . A .
Cl1 Cl 0.23420(5) 0.78931(7) 0.40360(5) 0.0473(2) Uani 1 1 d . A .
P1 P 0.19745(4) 0.48486(6) 0.38441(4) 0.03205(17) Uani 1 1 d . A .
P2 P 0.32849(4) 0.56298(6) 0.56656(4) 0.02982(17) Uani 1 1 d . A .
N1 N 0.18960(13) 0.7351(2) 0.55003(14) 0.0470(7) Uani 1 1 d D A 1
H1A H 0.1982 0.6963 0.5927 0.056 Uiso 0.698(4) 1 calc PR B 1
H1B H 0.2284 0.7891 0.5632 0.056 Uiso 0.698(4) 1 calc PR B 1
N2 N 0.08406(13) 0.6815(2) 0.40993(14) 0.0478(7) Uani 1 1 d D A 1
H2A H 0.0848 0.7370 0.3783 0.057 Uiso 0.698(4) 1 calc PR B 1
H2B H 0.0527 0.6246 0.3808 0.057 Uiso 0.698(4) 1 calc PR B 1
N1* N 0.18960(13) 0.7351(2) 0.55003(14) 0.0470(7) Uani 0.00 1 d PD A 2
H1*1 H 0.2164 0.7068 0.5974 0.056 Uiso 0.302(4) 1 calc PR B 2
H1*2 H 0.2140 0.8014 0.5488 0.056 Uiso 0.302(4) 1 calc PR B 2
N2* N 0.08406(13) 0.6815(2) 0.40993(14) 0.0478(7) Uani 0.00 1 d PD A 2
H2*1 H 0.0821 0.7226 0.3702 0.057 Uiso 0.302(4) 1 calc PR B 2
H2*2 H 0.0507 0.6213 0.3907 0.057 Uiso 0.302(4) 1 calc PR B 2
C1 C 0.11051(17) 0.7937(3) 0.5235(2) 0.0420(13) Uani 0.698(4) 1 d PD A 1
C2 C 0.0450(2) 0.7278(4) 0.4559(2) 0.0468(18) Uani 0.698(4) 1 d PD A 1
C3 C 0.0847(3) 0.8116(5) 0.5877(3) 0.0621(15) Uani 0.698(4) 1 d PD A 1
H3A H 0.1260 0.8538 0.6284 0.093 Uiso 0.698(4) 1 calc PR B 1
H3B H 0.0774 0.7386 0.6063 0.093 Uiso 0.698(4) 1 calc PR B 1
H3C H 0.0346 0.8534 0.5684 0.093 Uiso 0.698(4) 1 calc PR B 1
C4 C 0.1262(3) 0.9114(3) 0.4978(3) 0.0546(14) Uani 0.698(4) 1 d PD A 1
H4A H 0.1662 0.9515 0.5406 0.082 Uiso 0.698(4) 1 calc PR B 1
H4B H 0.0766 0.9545 0.4768 0.082 Uiso 0.698(4) 1 calc PR B 1
H4C H 0.1456 0.9017 0.4598 0.082 Uiso 0.698(4) 1 calc PR B 1
C5 C 0.0180(3) 0.6182(4) 0.4816(4) 0.0709(18) Uani 0.698(4) 1 d PD A 1
H5A H -0.0217 0.5792 0.4379 0.106 Uiso 0.698(4) 1 calc PR B 1
H5B H -0.0053 0.6375 0.5156 0.106 Uiso 0.698(4) 1 calc PR B 1
H5C H 0.0642 0.5693 0.5074 0.106 Uiso 0.698(4) 1 calc PR B 1
C6 C -0.0296(3) 0.7995(5) 0.4055(3) 0.0743(19) Uani 0.698(4) 1 d PD A 1
H6A H -0.0671 0.7529 0.3648 0.111 Uiso 0.698(4) 1 calc PR B 1
H6B H -0.0127 0.8629 0.3846 0.111 Uiso 0.698(4) 1 calc PR B 1
H6C H -0.0555 0.8275 0.4355 0.111 Uiso 0.698(4) 1 calc PR B 1
C1* C 0.1062(2) 0.7624(7) 0.5383(5) 0.040(4) Uiso 0.302(4) 1 d PD A 2
C2* C 0.0508(5) 0.7530(7) 0.4518(4) 0.039(4) Uiso 0.302(4) 1 d PD A 2
C3* C 0.1055(8) 0.8735(9) 0.5797(8) 0.064(4) Uiso 0.302(4) 1 d PD A 2
H3*A H 0.1450 0.8686 0.6320 0.096 Uiso 0.302(4) 1 calc PR B 2
H3*B H 0.0525 0.8846 0.5775 0.096 Uiso 0.302(4) 1 calc PR B 2
H3*C H 0.1183 0.9368 0.5557 0.096 Uiso 0.302(4) 1 calc PR B 2
C4* C 0.0994(7) 0.6615(9) 0.5854(7) 0.060(3) Uiso 0.302(4) 1 d PD A 2
H4*A H 0.1391 0.6698 0.6373 0.089 Uiso 0.302(4) 1 calc PR B 2
H4*B H 0.1089 0.5913 0.5651 0.089 Uiso 0.302(4) 1 calc PR B 2
H4*C H 0.0461 0.6602 0.5832 0.089 Uiso 0.302(4) 1 calc PR B 2
C5* C 0.0466(7) 0.8702(9) 0.4149(7) 0.060(3) Uiso 0.302(4) 1 d PD A 2
H5*A H 0.0086 0.8670 0.3621 0.089 Uiso 0.302(4) 1 calc PR B 2
H5*B H 0.0993 0.8902 0.4193 0.089 Uiso 0.302(4) 1 calc PR B 2
H5*C H 0.0292 0.9268 0.4402 0.089 Uiso 0.302(4) 1 calc PR B 2
C6* C -0.0362(5) 0.7304(12) 0.4410(8) 0.062(4) Uiso 0.302(4) 1 d PD A 2
H6*A H -0.0724 0.7287 0.3876 0.094 Uiso 0.302(4) 1 calc PR B 2
H6*B H -0.0525 0.7901 0.4651 0.094 Uiso 0.302(4) 1 calc PR B 2
H6*C H -0.0382 0.6582 0.4635 0.094 Uiso 0.302(4) 1 calc PR B 2
C11 C 0.21715(15) 0.3352(3) 0.41567(16) 0.0367(7) Uani 1 1 d . . .
C12 C 0.27074(17) 0.2649(3) 0.40162(18) 0.0463(8) Uani 1 1 d . A .
H12A H 0.2949 0.2922 0.3717 0.056 Uiso 1 1 calc R . .
C13 C 0.2887(2) 0.1551(3) 0.4313(2) 0.0604(10) Uani 1 1 d . . .
H13A H 0.3257 0.1106 0.4224 0.073 Uiso 1 1 calc R A .
C14 C 0.2525(2) 0.1126(3) 0.4734(2) 0.0650(11) Uani 1 1 d . A .
H14A H 0.2637 0.0383 0.4921 0.078 Uiso 1 1 calc R . .
C15 C 0.1995(2) 0.1785(3) 0.4884(2) 0.0570(9) Uani 1 1 d . . .
H15A H 0.1744 0.1486 0.5168 0.068 Uiso 1 1 calc R A .
C16 C 0.18281(17) 0.2904(3) 0.46112(17) 0.0451(8) Uani 1 1 d . A .
H16A H 0.1485 0.3356 0.4734 0.054 Uiso 1 1 calc R . .
C21 C 0.09100(15) 0.4828(2) 0.31062(16) 0.0347(6) Uani 1 1 d . . .
C22 C 0.03173(17) 0.4083(3) 0.31042(19) 0.0501(8) Uani 1 1 d . A .
H22A H 0.0463 0.3489 0.3455 0.060 Uiso 1 1 calc R . .
C23 C -0.04929(19) 0.4219(3) 0.2583(2) 0.0643(11) Uani 1 1 d . . .
H23A H -0.0881 0.3710 0.2587 0.077 Uiso 1 1 calc R A .
C24 C -0.07243(18) 0.5086(3) 0.2066(2) 0.0609(10) Uani 1 1 d . A .
H24A H -0.1267 0.5170 0.1720 0.073 Uiso 1 1 calc R . .
C25 C -0.01464(19) 0.5843(3) 0.20591(19) 0.0535(9) Uani 1 1 d . . .
H25A H -0.0300 0.6440 0.1709 0.064 Uiso 1 1 calc R A .
C26 C 0.06602(17) 0.5712(3) 0.25728(17) 0.0446(8) Uani 1 1 d . A .
H26A H 0.1044 0.6223 0.2562 0.054 Uiso 1 1 calc R . .
C31 C 0.24696(16) 0.4952(3) 0.31980(16) 0.0375(7) Uani 1 1 d . . .
C32 C 0.21990(18) 0.4281(3) 0.25461(18) 0.0524(9) Uani 1 1 d . A .
H32A H 0.1774 0.3770 0.2441 0.063 Uiso 1 1 calc R . .
C33 C 0.2554(2) 0.4361(4) 0.20497(19) 0.0666(11) Uani 1 1 d . . .
H33A H 0.2366 0.3909 0.1614 0.080 Uiso 1 1 calc R A .
C34 C 0.3187(2) 0.5117(4) 0.2206(2) 0.0668(11) Uani 1 1 d . A .
H34A H 0.3426 0.5177 0.1875 0.080 Uiso 1 1 calc R . .
C35 C 0.3462(2) 0.5773(3) 0.2848(2) 0.0583(10) Uani 1 1 d . . .
H35A H 0.3894 0.6272 0.2956 0.070 Uiso 1 1 calc R A .
C36 C 0.30977(17) 0.5702(3) 0.33464(18) 0.0438(7) Uani 1 1 d . A .
H36A H 0.3282 0.6163 0.3777 0.053 Uiso 1 1 calc R . .
C41 C 0.38778(15) 0.4342(2) 0.56863(16) 0.0335(6) Uani 1 1 d . . .
C42 C 0.40457(18) 0.3457(3) 0.61988(19) 0.0503(8) Uani 1 1 d . A .
H42A H 0.3843 0.3484 0.6559 0.060 Uiso 1 1 calc R . .
C43 C 0.4510(2) 0.2530(3) 0.6188(2) 0.0622(10) Uani 1 1 d . . .
H43A H 0.4607 0.1937 0.6535 0.075 Uiso 1 1 calc R A .
C44 C 0.48266(19) 0.2480(3) 0.5671(2) 0.0558(9) Uani 1 1 d . A .
H44A H 0.5139 0.1856 0.5666 0.067 Uiso 1 1 calc R . .
C45 C 0.46796(17) 0.3354(3) 0.5162(2) 0.0511(9) Uani 1 1 d . . .
H45A H 0.4896 0.3325 0.4812 0.061 Uiso 1 1 calc R A .
C46 C 0.42113(16) 0.4282(3) 0.51655(18) 0.0437(7) Uani 1 1 d . A .
H46A H 0.4117 0.4871 0.4818 0.052 Uiso 1 1 calc R . .
C51 C 0.41156(15) 0.6701(3) 0.60239(16) 0.0355(7) Uani 1 1 d . . .
C52 C 0.39563(18) 0.7815(3) 0.57672(19) 0.0500(8) Uani 1 1 d . A .
H52A H 0.3441 0.8008 0.5399 0.060 Uiso 1 1 calc R . .
C53 C 0.4553(2) 0.8650(3) 0.6049(2) 0.0644(10) Uani 1 1 d . . .
H53A H 0.4434 0.9397 0.5873 0.077 Uiso 1 1 calc R A .
C54 C 0.5323(2) 0.8372(4) 0.6593(2) 0.0652(11) Uani 1 1 d . A .
H54A H 0.5723 0.8931 0.6786 0.078 Uiso 1 1 calc R . .
C55 C 0.54924(18) 0.7271(3) 0.6845(2) 0.0585(10) Uani 1 1 d . . .
H55A H 0.6012 0.7081 0.7207 0.070 Uiso 1 1 calc R A .
C56 C 0.48972(17) 0.6435(3) 0.65680(17) 0.0461(8) Uani 1 1 d . A .
H56A H 0.5021 0.5689 0.6747 0.055 Uiso 1 1 calc R . .
C61 C 0.31215(15) 0.5443(2) 0.65298(15) 0.0333(6) Uani 1 1 d . . .
C62 C 0.26149(17) 0.4558(3) 0.65518(17) 0.0442(7) Uani 1 1 d . A .
H62A H 0.2421 0.4022 0.6161 0.053 Uiso 1 1 calc R . .
C63 C 0.24000(18) 0.4472(3) 0.71473(19) 0.0523(9) Uani 1 1 d . . .
H63A H 0.2074 0.3871 0.7159 0.063 Uiso 1 1 calc R A .
C64 C 0.26659(19) 0.5270(3) 0.77197(19) 0.0507(8) Uani 1 1 d . A .
H64A H 0.2511 0.5220 0.8112 0.061 Uiso 1 1 calc R . .
C65 C 0.31575(19) 0.6132(3) 0.77094(18) 0.0488(8) Uani 1 1 d . . .
H65A H 0.3338 0.6671 0.8098 0.059 Uiso 1 1 calc R A .
C66 C 0.33942(17) 0.6221(3) 0.71260(17) 0.0427(7) Uani 1 1 d . A .
H66A H 0.3740 0.6809 0.7135 0.051 Uiso 1 1 calc R . .

loop_
_atom_site_aniso_label
_atom_site_aniso_U_11
_atom_site_aniso_U_22
_atom_site_aniso_U_33
_atom_site_aniso_U_23
_atom_site_aniso_U_13
_atom_site_aniso_U_12
Ru1 0.02891(12) 0.03013(14) 0.02771(13) -0.00082(10) 0.01305(9) -0.00010(9)
Cl1 0.0593(5) 0.0436(5) 0.0474(5) 0.0120(4) 0.0311(4) 0.0045(4)
P1 0.0319(4) 0.0342(4) 0.0283(4) -0.0026(3) 0.0115(3) -0.0011(3)
P2 0.0309(3) 0.0322(4) 0.0271(4) -0.0008(3) 0.0133(3) -0.0007(3)
N1 0.0445(14) 0.0563(18) 0.0376(15) -0.0102(13) 0.0154(11) 0.0087(12)
N2 0.0388(13) 0.0494(17) 0.0474(16) -0.0081(14) 0.0117(12) 0.0049(12)
N1* 0.0445(14) 0.0563(18) 0.0376(15) -0.0102(13) 0.0154(11) 0.0087(12)
N2* 0.0388(13) 0.0494(17) 0.0474(16) -0.0081(14) 0.0117(12) 0.0049(12)
C1 0.044(3) 0.042(3) 0.053(3) -0.005(3) 0.034(2) 0.001(2)
C2 0.031(3) 0.064(4) 0.054(4) -0.003(3) 0.027(2) 0.003(2)
C3 0.075(4) 0.068(4) 0.063(4) -0.003(3) 0.048(3) 0.011(3)
C4 0.067(3) 0.032(3) 0.063(3) -0.002(2) 0.027(3) 0.006(2)
C5 0.065(3) 0.064(4) 0.105(5) -0.012(3) 0.057(3) -0.018(3)
C6 0.043(3) 0.087(5) 0.084(4) -0.012(4) 0.020(3) 0.018(3)
C11 0.0350(14) 0.0361(17) 0.0311(16) -0.0018(13) 0.0072(12) 0.0001(12)
C12 0.0461(17) 0.0388(19) 0.047(2) -0.0094(16) 0.0139(14) 0.0017(14)
C13 0.057(2) 0.045(2) 0.067(3) -0.0100(19) 0.0154(19) 0.0088(17)
C14 0.070(2) 0.033(2) 0.065(3) -0.0003(19) 0.004(2) 0.0047(18)
C15 0.062(2) 0.044(2) 0.051(2) 0.0140(18) 0.0112(17) -0.0063(17)
C16 0.0471(17) 0.0387(19) 0.0414(19) -0.0034(15) 0.0118(14) -0.0016(14)
C21 0.0356(14) 0.0345(17) 0.0314(15) -0.0018(13) 0.0122(12) -0.0011(12)
C22 0.0433(17) 0.047(2) 0.049(2) 0.0075(16) 0.0096(14) -0.0071(14)
C23 0.0376(17) 0.075(3) 0.065(3) 0.012(2) 0.0093(16) -0.0142(17)
C24 0.0354(17) 0.081(3) 0.051(2) 0.010(2) 0.0055(15) -0.0002(17)
C25 0.0521(19) 0.053(2) 0.045(2) 0.0139(17) 0.0117(15) 0.0059(16)
C26 0.0407(16) 0.0455(19) 0.0406(18) 0.0035(16) 0.0114(14) -0.0024(14)
C31 0.0364(15) 0.0452(19) 0.0288(15) -0.0001(14) 0.0123(12) 0.0039(13)
C32 0.0447(17) 0.074(3) 0.0365(18) -0.0099(18) 0.0157(14) 0.0000(16)
C33 0.069(2) 0.097(3) 0.0336(19) -0.005(2) 0.0222(17) 0.018(2)
C34 0.071(2) 0.090(3) 0.055(2) 0.017(2) 0.042(2) 0.022(2)
C35 0.057(2) 0.064(3) 0.068(3) 0.016(2) 0.0406(19) 0.0088(17)
C36 0.0438(16) 0.0468(19) 0.0429(18) 0.0031(16) 0.0208(14) 0.0066(14)
C41 0.0310(14) 0.0367(16) 0.0297(15) -0.0022(13) 0.0104(11) -0.0005(12)
C42 0.0567(19) 0.050(2) 0.049(2) 0.0065(17) 0.0273(16) 0.0139(16)
C43 0.069(2) 0.052(2) 0.064(3) 0.013(2) 0.029(2) 0.0187(18)
C44 0.0487(18) 0.053(2) 0.060(2) -0.0083(19) 0.0181(17) 0.0161(16)
C45 0.0450(18) 0.065(2) 0.048(2) -0.0125(18) 0.0242(15) 0.0051(16)
C46 0.0459(17) 0.049(2) 0.0396(18) -0.0017(15) 0.0218(14) 0.0022(14)
C51 0.0379(15) 0.0429(18) 0.0309(16) -0.0041(14) 0.0198(12) -0.0018(13)
C52 0.0408(17) 0.050(2) 0.052(2) -0.0008(17) 0.0134(15) -0.0065(15)
C53 0.057(2) 0.047(2) 0.079(3) -0.001(2) 0.0197(19) -0.0146(17)
C54 0.050(2) 0.070(3) 0.068(3) -0.017(2) 0.0191(18) -0.0279(19)
C55 0.0386(17) 0.073(3) 0.054(2) -0.012(2) 0.0110(15) -0.0100(17)
C56 0.0401(16) 0.053(2) 0.0392(18) -0.0043(16) 0.0120(13) -0.0027(14)
C61 0.0329(14) 0.0377(17) 0.0294(15) 0.0012(13) 0.0139(12) 0.0033(12)
C62 0.0491(17) 0.050(2) 0.0341(17) 0.0000(15) 0.0184(14) -0.0078(14)
C63 0.0516(19) 0.062(2) 0.051(2) 0.0084(19) 0.0299(16) -0.0031(16)
C64 0.060(2) 0.061(2) 0.043(2) 0.0047(18) 0.0333(16) 0.0080(17)
C65 0.064(2) 0.054(2) 0.0315(17) -0.0064(16) 0.0234(15) 0.0030(17)
C66 0.0496(17) 0.047(2) 0.0370(17) -0.0034(15) 0.0238(14) -0.0026(14)

loop_
_atom_type_symbol
_atom_type_description
_atom_type_scat_dispersion_real
_atom_type_scat_dispersion_imag
_atom_type_scat_source
C C 0.0033 0.0016 'International Tables Vol C Tables 4.2.6.8 and 6.1.1.4'
H H 0.0000 0.0000 'International Tables Vol C Tables 4.2.6.8 and 6.1.1.4'
N N 0.0061 0.0033 'International Tables Vol C Tables 4.2.6.8 and 6.1.1.4'
P P 0.1023 0.0942 'International Tables Vol C Tables 4.2.6.8 and 6.1.1.4'
Cl Cl 0.1484 0.1585 'International Tables Vol C Tables 4.2.6.8 and 6.1.1.4'
Ru Ru -1.2594 0.8363 'International Tables Vol C Tables 4.2.6.8 and 6.1.1.4'
H H 0.0000 0.0000 'International Tables Vol C Tables 4.2.6.8 and 6.1.1.4'

loop_
_geom_angle_atom_site_label_1
_geom_angle_atom_site_label_2
_geom_angle_atom_site_label_3
_geom_angle
H1RU Ru1 N2 89.6(8)
H1RU Ru1 N1 87.3(9)
N2 Ru1 N1 74.31(9)
H1RU Ru1 P1 85.4(9)
N2 Ru1 P1 95.67(7)
N1 Ru1 P1 167.68(6)
H1RU Ru1 P2 82.7(8)
N2 Ru1 P2 162.69(7)
N1 Ru1 P2 89.80(6)
P1 Ru1 P2 99.12(3)
H1RU Ru1 Cl1 169.4(8)
N2 Ru1 Cl1 79.81(8)
N1 Ru1 Cl1 88.89(8)
P1 Ru1 Cl1 96.48(3)
P2 Ru1 Cl1 107.21(3)
C11 P1 C21 103.48(13)
C11 P1 C31 101.84(14)
C21 P1 C31 97.66(12)
C11 P1 Ru1 117.35(10)
C21 P1 Ru1 107.99(9)
C31 P1 Ru1 125.03(10)
C41 P2 C61 102.24(13)
C41 P2 C51 99.52(12)
C61 P2 C51 99.75(12)
C41 P2 Ru1 126.65(9)
C61 P2 Ru1 106.57(8)
C51 P2 Ru1 118.11(10)
C1 N1 Ru1 118.2(2)
C2 N2 Ru1 116.9(2)
N1 C1 C3 112.5(3)
N1 C1 C4 103.6(3)
C3 C1 C4 108.4(4)
N1 C1 C2 110.1(3)
C3 C1 C2 111.3(3)
C4 C1 C2 110.7(3)
N2 C2 C5 101.7(3)
N2 C2 C6 110.0(3)
C5 C2 C6 110.1(4)
N2 C2 C1 107.5(3)
C5 C2 C1 112.2(4)
C6 C2 C1 114.5(3)
C3* C1* C4* 108.2(8)
C3* C1* C2* 118.9(7)
C4* C1* C2* 114.4(8)
C6* C2* C5* 104.7(8)
C6* C2* C1* 107.9(7)
C5* C2* C1* 108.9(7)
C16 C11 C12 117.1(3)
C16 C11 P1 119.5(2)
C12 C11 P1 123.3(2)
C13 C12 C11 121.4(3)
C14 C13 C12 120.2(4)
C13 C14 C15 120.3(4)
C14 C15 C16 120.2(4)
C15 C16 C11 120.7(3)
C22 C21 C26 117.5(3)
C22 C21 P1 124.5(2)
C26 C21 P1 117.5(2)
C21 C22 C23 120.7(3)
C24 C23 C22 120.9(3)
C23 C24 C25 119.5(3)
C26 C25 C24 120.0(3)
C25 C26 C21 121.4(3)
C36 C31 C32 118.9(3)
C36 C31 P1 120.8(2)
C32 C31 P1 120.2(2)
C33 C32 C31 121.0(3)
C34 C33 C32 119.5(4)
C35 C34 C33 120.0(3)
C34 C35 C36 120.5(3)
C31 C36 C35 120.1(3)
C42 C41 C46 117.5(3)
C42 C41 P2 124.8(2)
C46 C41 P2 117.7(2)
C41 C42 C43 121.4(3)
C44 C43 C42 120.4(4)
C45 C44 C43 119.5(3)
C44 C45 C46 120.5(3)
C45 C46 C41 120.7(3)
C52 C51 C56 118.1(3)
C52 C51 P2 119.5(2)
C56 C51 P2 122.4(2)
C51 C52 C53 121.1(3)
C54 C53 C52 120.0(4)
C55 C54 C53 119.6(3)
C54 C55 C56 120.6(3)
C55 C56 C51 120.7(3)
C66 C61 C62 117.2(3)
C66 C61 P2 123.0(2)
C62 C61 P2 119.2(2)
C63 C62 C61 120.9(3)
C64 C63 C62 120.4(3)
C65 C64 C63 119.6(3)
C64 C65 C66 121.0(3)
C61 C66 C65 120.8(3)

loop_
_geom_bond_atom_site_label_1
_geom_bond_atom_site_label_2
_geom_bond_distance
Ru1 H1RU 1.58(2)
Ru1 N2 2.182(2)
Ru1 N1 2.195(2)
Ru1 P1 2.2441(8)
Ru1 P2 2.2652(7)
Ru1 Cl1 2.5905(8)
P1 C11 1.837(3)
P1 C21 1.849(3)
P1 C31 1.853(3)
P2 C41 1.847(3)
P2 C61 1.853(3)
P2 C51 1.855(3)
N1 C1 1.476(3)
N2 C2 1.476(3)
C1 C3 1.536(2)
C1 C4 1.536(2)
C1 C2 1.547(5)
C2 C5 1.536(2)
C2 C6 1.536(2)
C1* C3* 1.536(2)
C1* C4* 1.536(2)
C1* C2* 1.547(5)
C2* C6* 1.536(2)
C2* C5* 1.536(2)
C11 C16 1.396(4)
C11 C12 1.397(4)
C12 C13 1.388(5)
C13 C14 1.356(5)
C14 C15 1.369(5)
C15 C16 1.395(4)
C21 C22 1.391(4)
C21 C26 1.395(4)
C22 C23 1.393(4)
C23 C24 1.362(5)
C24 C25 1.384(4)
C25 C26 1.384(4)
C31 C36 1.373(4)
C31 C32 1.390(4)
C32 C33 1.387(4)
C33 C34 1.382(5)
C34 C35 1.365(5)
C35 C36 1.403(4)
C41 C42 1.378(4)
C41 C46 1.400(4)
C42 C43 1.384(4)
C43 C44 1.370(5)
C44 C45 1.368(5)
C45 C46 1.386(4)
C51 C52 1.381(4)
C51 C56 1.394(4)
C52 C53 1.387(4)
C53 C54 1.382(5)
C54 C55 1.365(5)
C55 C56 1.386(4)
C61 C66 1.388(4)
C61 C62 1.403(4)
C62 C63 1.386(4)
C63 C64 1.372(5)
C64 C65 1.358(4)
C65 C66 1.390(4)

loop_
_geom_hbond_atom_site_label_D
_geom_hbond_atom_site_label_H
_geom_hbond_atom_site_label_A
_geom_hbond_distance_DH
_geom_hbond_distance_HA
_geom_hbond_distance_DA
_geom_hbond_angle_DHA
N2 H2A Cl1 0.90 2.63 3.077(3) 111.5
N2* H2*1 Cl1 0.90 2.68 3.077(3) 107.6
